data_4345041
loop_
_publ_author_name
'Jones, Jason R.'
'Ziller, Joseph W.'
'Borovik, A. S.'

_publ_section_title
;
 Modulating the Primary and Secondary Coordination Spheres within a Series
 of Co(II)-OH Complexes.
;
_journal_issue 3
_journal_name_full 'Inorganic chemistry'
_journal_page_first 1112
_journal_page_last 1120
_journal_paper_doi 10.1021/acs.inorgchem.6b01956
_journal_volume 56
_journal_year 2017
_chemical_formula_sum 'C31 H58 Co K2 N8 O7 S'
_chemical_formula_weight 824.04
_space_group_crystal_system triclinic
_space_group_IT_number 2
_space_group_name_Hall '-P 1'
_space_group_name_H-M_alt 'P -1'
_symmetry_space_group_name_Hall '-P 1'
_symmetry_space_group_name_H-M 'P -1'
_atom_sites_solution_hydrogens mixed
_atom_sites_solution_primary direct
_atom_sites_solution_secondary difmap
_audit_creation_method SHELXL-2014/7
_cell_angle_alpha 68.6652(7)
_cell_angle_beta 87.4545(8)
_cell_angle_gamma 69.8767(7)
_cell_formula_units_Z 2
_cell_length_a 11.9841(7)
_cell_length_b 12.9122(7)
_cell_length_c 14.8689(8)
_cell_measurement_reflns_used 9986
_cell_measurement_temperature 88(2)
_cell_measurement_theta_max 28.95
_cell_measurement_theta_min 2.23
_cell_volume 2003.73(19)
_computing_cell_refinement 'Bruker SAINT 8.34a, 2013'
_computing_data_collection 'Bruker APEX2 2014.11-0, 2014'
_computing_data_reduction 'Bruker SAINT 8.34a, 2013'
_computing_molecular_graphics 'Bruker SHELXTL'
_computing_publication_material 'Bruker SHELXTL'
_computing_structure_refinement 'SHELXL-2014/7 (Sheldrick, 2014)'
_computing_structure_solution 'Bruker SHELXTL 2013/1'
_diffrn_ambient_temperature 88(2)
_diffrn_measured_fraction_theta_full 0.999
_diffrn_measured_fraction_theta_max 0.920
_diffrn_measurement_device_type 'Bruker SMART APEX II CCD'
_diffrn_measurement_method '\f and \w scans'
_diffrn_radiation_type MoK\a
_diffrn_radiation_wavelength 0.71073
_diffrn_reflns_av_R_equivalents 0.0201
_diffrn_reflns_av_unetI/netI 0.0285
_diffrn_reflns_Laue_measured_fraction_full 0.999
_diffrn_reflns_Laue_measured_fraction_max 0.920
_diffrn_reflns_limit_h_max 16
_diffrn_reflns_limit_h_min -16
_diffrn_reflns_limit_k_max 17
_diffrn_reflns_limit_k_min -16
_diffrn_reflns_limit_l_max 19
_diffrn_reflns_limit_l_min -19
_diffrn_reflns_number 24680
_diffrn_reflns_point_group_measured_fraction_full 0.999
_diffrn_reflns_point_group_measured_fraction_max 0.920
_diffrn_reflns_theta_full 25.500
_diffrn_reflns_theta_max 29.122
_diffrn_reflns_theta_min 1.477
_diffrn_source 'fine-focus sealed tube'
_exptl_absorpt_coefficient_mu 0.741
_exptl_absorpt_correction_T_max 0.7458
_exptl_absorpt_correction_T_min 0.6641
_exptl_absorpt_correction_type multi-scan
_exptl_absorpt_process_details 'Bruker SADABS 2014/5'
_exptl_crystal_colour pink
_exptl_crystal_density_diffrn 1.366
_exptl_crystal_density_meas ?
_exptl_crystal_density_method not_measured
_exptl_crystal_description rectangular
_exptl_crystal_F_000 874
_exptl_crystal_size_max 0.521
_exptl_crystal_size_mid 0.185
_exptl_crystal_size_min 0.072
_refine_diff_density_max 1.781
_refine_diff_density_min -0.556
_refine_diff_density_rms 0.071
_refine_ls_extinction_method none
_refine_ls_goodness_of_fit_ref 1.024
_refine_ls_hydrogen_treatment mixed
_refine_ls_matrix_type full
_refine_ls_number_parameters 487
_refine_ls_number_reflns 9933
_refine_ls_number_restraints 3
_refine_ls_restrained_S_all 1.025
_refine_ls_R_factor_all 0.0497
_refine_ls_R_factor_gt 0.0378
_refine_ls_shift/su_max 0.001
_refine_ls_shift/su_mean 0.000
_refine_ls_structure_factor_coef Fsqd
_refine_ls_weighting_details 'w=1/[\s^2^(Fo^2^)+(0.0407P)^2^+2.2234P] where P=(Fo^2^+2Fc^2^)/3'
_refine_ls_weighting_scheme calc
_refine_ls_wR_factor_gt 0.0882
_refine_ls_wR_factor_ref 0.0942
_reflns_Friedel_coverage 0.000
_reflns_number_gt 8259
_reflns_number_total 9933
_reflns_threshold_expression 'I > 2\s(I)'
_cod_data_source_file ic6b01956_si_002.cif
_cod_data_source_block asb415
_cod_depositor_comments
;
The following automatic conversions were performed:

'_exptl_absorpt_correction_type' value 'Multi-scan' changed to
'multi-scan' according to
/usr/data/users/saulius/crontab/automatic-downloads/rss-feeds/ACS/lib/dictionaries/cif_core.dic
dictionary named 'cif_core.dic' version 2.4.2 from 2011-04-26.

'_exptl_crystal_density_meas' value 'not_measured' was changed to '?'
- the value is perceived as not measured.

Automatic conversion script
Id: cif_fix_values 4268 2015-11-12 08:31:59Z antanas 

 Adding full bibliography for 4345041--4345042.cif.
;
_cod_database_code 4345041
_shelx_shelxl_version_number 2014/7
_shelx_space_group_comment
; 
The symmetry employed for this shelxl refinement is uniquely defined 
by the following loop, which should always be used as a source of 
symmetry information in preference to the above space-group names. 
They are only intended as comments. 
;
_shelx_estimated_absorpt_t_min 0.699
_shelx_estimated_absorpt_t_max 0.949

loop_
_space_group_symop_operation_xyz
'x, y, z'
'-x, -y, -z'

loop_
_atom_site_label
_atom_site_type_symbol
_atom_site_fract_x
_atom_site_fract_y
_atom_site_fract_z
_atom_site_U_iso_or_equiv
_atom_site_adp_type
_atom_site_occupancy
_atom_site_site_symmetry_order
_atom_site_calc_flag
_atom_site_refinement_flags_posn
_atom_site_refinement_flags_adp
Co1 Co 0.68947(2) 0.73460(2) 0.28708(2) 0.01087(6) Uani 1 1 d . .
K1 K 0.34926(4) 1.21763(4) -0.02341(3) 0.01857(9) Uani 1 1 d . .
H1 H 0.844(2) 0.6774(19) 0.177(2) 0.032(8) Uiso 1 1 d D .
H5 H 0.7334(19) 0.8930(16) 0.1153(16) 0.020(6) Uiso 1 1 d D .
H14A H 0.589(3) 1.207(3) -0.041(2) 0.039(8) Uiso 1 1 d . .
K2 K 1.04664(4) 0.49861(4) 0.64827(3) 0.01748(9) Uani 1 1 d . .
H6 H 0.914(2) 0.750(2) 0.2882(14) 0.025(6) Uiso 1 1 d D .
S1 S 0.70039(4) 0.51065(4) 0.22359(3) 0.01476(10) Uani 1 1 d . .
O1 O 0.81604(12) 0.73156(12) 0.19321(10) 0.0153(3) Uani 1 1 d D .
O2 O 0.82509(13) 0.49513(12) 0.20662(11) 0.0202(3) Uani 1 1 d . .
O3 O 0.61930(13) 0.56956(12) 0.13535(10) 0.0200(3) Uani 1 1 d . .
O4 O 0.52144(12) 1.10138(11) 0.11717(10) 0.0173(3) Uani 1 1 d . .
O5 O 0.93523(12) 0.69603(12) 0.50660(10) 0.0182(3) Uani 1 1 d . .
O6 O 0.87351(15) 0.49004(15) 0.75854(12) 0.0308(4) Uani 1 1 d . .
O7 O 0.19316(16) 1.24513(16) 0.10448(12) 0.0342(4) Uani 1 1 d . .
N1 N 0.54393(14) 0.73560(13) 0.38413(11) 0.0128(3) Uani 1 1 d . .
N2 N 0.78028(14) 0.70754(14) 0.41116(11) 0.0142(3) Uani 1 1 d . .
N3 N 0.66489(15) 0.57043(14) 0.30097(12) 0.0157(3) Uani 1 1 d . .
N4 N 0.57153(14) 0.90201(14) 0.21211(11) 0.0146(3) Uani 1 1 d . .
N5 N 0.68296(15) 0.96332(14) 0.08576(12) 0.0155(3) Uani 1 1 d D .
N6 N 0.94817(15) 0.73915(15) 0.34403(12) 0.0171(3) Uani 1 1 d D .
N7 N 0.7443(2) 0.4636(2) 0.87023(16) 0.0352(5) Uani 1 1 d . .
N8 N 0.0931(2) 1.2042(2) 0.23685(17) 0.0404(5) Uani 1 1 d . .
C7 C 0.88760(17) 0.71404(15) 0.42562(13) 0.0141(4) Uani 1 1 d . .
C8 C 0.58836(16) 0.99422(16) 0.13941(13) 0.0140(4) Uani 1 1 d . .
C1 C 0.58174(17) 0.75720(17) 0.46659(14) 0.0159(4) Uani 1 1 d . .
H1A H 0.5349 0.7328 0.5218 0.019 Uiso 1 1 calc R U
H1B H 0.5663 0.8431 0.4478 0.019 Uiso 1 1 calc R U
C2 C 0.71407(17) 0.68749(17) 0.49727(13) 0.0168(4) Uani 1 1 d . .
H2A H 0.7423 0.7139 0.5438 0.020 Uiso 1 1 calc R U
H2B H 0.7275 0.6017 0.5296 0.020 Uiso 1 1 calc R U
C3 C 0.43604(17) 0.83284(17) 0.32614(14) 0.0172(4) Uani 1 1 d . .
H3A H 0.3765 0.8560 0.3701 0.021 Uiso 1 1 calc R U
H3B H 0.4003 0.8048 0.2850 0.021 Uiso 1 1 calc R U
C4 C 0.46648(17) 0.94020(17) 0.26223(14) 0.0174(4) Uani 1 1 d . .
H4A H 0.3980 0.9971 0.2141 0.021 Uiso 1 1 calc R U
H4B H 0.4827 0.9807 0.3026 0.021 Uiso 1 1 calc R U
C5 C 0.52850(18) 0.61982(16) 0.41630(14) 0.0158(4) Uani 1 1 d . .
H5A H 0.4476 0.6279 0.4377 0.019 Uiso 1 1 calc R U
H5B H 0.5874 0.5623 0.4720 0.019 Uiso 1 1 calc R U
C6 C 0.54553(18) 0.57424(18) 0.33390(15) 0.0179(4) Uani 1 1 d . .
H6A H 0.5406 0.4939 0.3566 0.021 Uiso 1 1 calc R U
H6B H 0.4828 0.6278 0.2799 0.021 Uiso 1 1 calc R U
C17 C 0.69418(17) 0.36500(16) 0.27683(14) 0.0163(4) Uani 1 1 d . .
C18 C 0.7503(2) 0.29165(18) 0.36907(16) 0.0240(4) Uani 1 1 d . .
H18 H 0.7886 0.3204 0.4043 0.029 Uiso 1 1 calc R U
C19 C 0.7505(2) 0.17635(19) 0.40972(17) 0.0277(5) Uani 1 1 d . .
H19 H 0.7898 0.1264 0.4726 0.033 Uiso 1 1 calc R U
C20 C 0.69375(19) 0.13272(18) 0.35966(17) 0.0227(4) Uani 1 1 d . .
C21 C 0.63671(18) 0.20739(18) 0.26805(16) 0.0214(4) Uani 1 1 d . .
H21 H 0.5969 0.1793 0.2334 0.026 Uiso 1 1 calc R U
C22 C 0.63700(18) 0.32336(18) 0.22606(15) 0.0184(4) Uani 1 1 d . .
H22 H 0.5982 0.3734 0.1631 0.022 Uiso 1 1 calc R U
C24 C 0.6926(2) 0.0076(2) 0.4052(2) 0.0331(5) Uani 1 1 d . .
H24A H 0.7672 -0.0444 0.4463 0.050 Uiso 1 1 calc R U
H24B H 0.6849 -0.0213 0.3542 0.050 Uiso 1 1 calc R U
H24C H 0.6250 0.0073 0.4448 0.050 Uiso 1 1 calc R U
C9 C 1.05613(17) 0.76969(18) 0.33931(15) 0.0187(4) Uani 1 1 d . .
C12 C 1.16253(18) 0.66117(19) 0.39940(16) 0.0236(4) Uani 1 1 d . .
H12A H 1.1464 0.6351 0.4677 0.035 Uiso 1 1 calc R U
H12B H 1.2344 0.6823 0.3930 0.035 Uiso 1 1 calc R U
H12C H 1.1749 0.5966 0.3759 0.035 Uiso 1 1 calc R U
C11 C 1.08203(19) 0.8065(2) 0.23288(16) 0.0258(5) Uani 1 1 d . .
H11A H 1.0927 0.7409 0.2110 0.039 Uiso 1 1 calc R U
H11B H 1.1549 0.8259 0.2259 0.039 Uiso 1 1 calc R U
H11C H 1.0150 0.8763 0.1935 0.039 Uiso 1 1 calc R U
C10 C 1.0371(2) 0.8734(2) 0.37246(18) 0.0283(5) Uani 1 1 d . .
H10A H 0.9679 0.9414 0.3342 0.043 Uiso 1 1 calc R U
H10B H 1.1082 0.8958 0.3632 0.043 Uiso 1 1 calc R U
H10C H 1.0230 0.8493 0.4412 0.043 Uiso 1 1 calc R U
C13 C 0.73808(18) 1.04695(17) 0.02292(14) 0.0181(4) Uani 1 1 d . .
C16 C 0.84264(19) 0.97129(19) -0.01544(16) 0.0245(4) Uani 1 1 d . .
H16A H 0.8947 0.9043 0.0392 0.037 Uiso 1 1 calc R U
H16B H 0.8882 1.0200 -0.0531 0.037 Uiso 1 1 calc R U
H16C H 0.8119 0.9412 -0.0569 0.037 Uiso 1 1 calc R U
C15 C 0.7852(2) 1.1041(2) 0.07959(18) 0.0297(5) Uani 1 1 d . .
H15A H 0.7183 1.1530 0.1037 0.044 Uiso 1 1 calc R U
H15B H 0.8265 1.1542 0.0368 0.044 Uiso 1 1 calc R U
H15C H 0.8410 1.0418 0.1345 0.044 Uiso 1 1 calc R U
C14 C 0.6507(2) 1.1445(2) -0.06256(16) 0.0261(5) Uani 1 1 d . .
H14B H 0.612(3) 1.112(3) -0.095(2) 0.036(8) Uiso 1 1 d . .
H14C H 0.692(3) 1.189(3) -0.110(2) 0.043(8) Uiso 1 1 d . .
C25 C 0.8488(2) 0.4732(2) 0.84484(19) 0.0316(5) Uani 1 1 d . .
C26 C 0.9355(2) 0.4623(2) 0.92057(18) 0.0338(5) Uani 1 1 d . .
H26A H 0.9675 0.3796 0.9661 0.051 Uiso 1 1 calc R U
H26B H 0.8945 0.5137 0.9557 0.051 Uiso 1 1 calc R U
H26C H 1.0010 0.4864 0.8893 0.051 Uiso 1 1 calc R U
C28 C 0.7014(3) 0.4583(3) 0.9640(2) 0.0474(7) Uani 1 1 d . .
H28A H 0.7689 0.4351 1.0108 0.071 Uiso 1 1 calc R U
H28B H 0.6617 0.3997 0.9863 0.071 Uiso 1 1 calc R U
H28C H 0.6446 0.5365 0.9583 0.071 Uiso 1 1 calc R U
C27 C 0.6597(2) 0.4781(3) 0.7933(2) 0.0374(6) Uani 1 1 d . .
H27A H 0.6217 0.5627 0.7538 0.056 Uiso 1 1 calc R U
H27B H 0.5985 0.4454 0.8230 0.056 Uiso 1 1 calc R U
H27C H 0.7029 0.4358 0.7522 0.056 Uiso 1 1 calc R U
C29 C 0.1862(2) 1.2233(2) 0.1947(2) 0.0392(6) Uani 1 1 d . .
C30 C 0.2857(2) 1.2191(2) 0.2585(2) 0.0339(5) Uani 1 1 d . .
H30A H 0.3566 1.2177 0.2229 0.051 Uiso 1 1 calc R U
H30B H 0.3054 1.1474 0.3176 0.051 Uiso 1 1 calc R U
H30C H 0.2587 1.2895 0.2760 0.051 Uiso 1 1 calc R U
C31 C 0.0760(3) 1.1867(3) 0.33768(19) 0.0461(7) Uani 1 1 d . .
H31A H 0.0982 1.1016 0.3761 0.069 Uiso 1 1 calc R U
H31B H -0.0080 1.2277 0.3436 0.069 Uiso 1 1 calc R U
H31C H 0.1262 1.2189 0.3616 0.069 Uiso 1 1 calc R U
C32 C -0.0044(2) 1.2074(2) 0.1765(2) 0.0377(6) Uani 1 1 d . .
H32A H -0.0715 1.2823 0.1628 0.057 Uiso 1 1 calc R U
H32B H -0.0308 1.1407 0.2114 0.057 Uiso 1 1 calc R U
H32C H 0.0249 1.2012 0.1153 0.057 Uiso 1 1 calc R U

loop_
_atom_site_aniso_label
_atom_site_aniso_U_11
_atom_site_aniso_U_22
_atom_site_aniso_U_33
_atom_site_aniso_U_23
_atom_site_aniso_U_13
_atom_site_aniso_U_12
Co1 0.01210(12) 0.00933(11) 0.01014(12) -0.00201(9) 0.00041(9) -0.00419(9)
K1 0.0212(2) 0.01638(19) 0.0153(2) -0.00252(16) -0.00136(16) -0.00643(16)
K2 0.0177(2) 0.01414(18) 0.0170(2) -0.00346(15) -0.00069(15) -0.00341(15)
S1 0.0191(2) 0.0126(2) 0.0144(2) -0.00567(17) 0.00260(17) -0.00719(17)
O1 0.0163(7) 0.0129(6) 0.0153(7) -0.0046(5) 0.0036(5) -0.0046(5)
O2 0.0211(7) 0.0192(7) 0.0249(8) -0.0113(6) 0.0071(6) -0.0096(6)
O3 0.0265(8) 0.0176(7) 0.0152(7) -0.0047(6) -0.0004(6) -0.0081(6)
O4 0.0188(7) 0.0113(6) 0.0170(7) -0.0017(5) -0.0004(5) -0.0032(5)
O5 0.0189(7) 0.0186(7) 0.0147(7) -0.0043(5) -0.0034(5) -0.0052(5)
O6 0.0292(9) 0.0392(9) 0.0274(9) -0.0157(7) 0.0124(7) -0.0140(7)
O7 0.0331(9) 0.0410(10) 0.0254(9) -0.0128(8) 0.0082(7) -0.0096(8)
N1 0.0150(7) 0.0106(7) 0.0133(7) -0.0037(6) 0.0012(6) -0.0057(6)
N2 0.0152(8) 0.0155(7) 0.0118(7) -0.0037(6) 0.0011(6) -0.0067(6)
N3 0.0197(8) 0.0147(7) 0.0167(8) -0.0076(6) 0.0051(6) -0.0095(6)
N4 0.0124(7) 0.0120(7) 0.0150(8) -0.0013(6) 0.0023(6) -0.0033(6)
N5 0.0188(8) 0.0108(7) 0.0118(7) 0.0007(6) 0.0011(6) -0.0045(6)
N6 0.0157(8) 0.0228(8) 0.0135(8) -0.0040(7) -0.0005(6) -0.0101(7)
N7 0.0349(11) 0.0424(12) 0.0326(11) -0.0190(10) 0.0097(9) -0.0140(10)
N8 0.0508(14) 0.0357(12) 0.0341(12) -0.0162(10) 0.0090(10) -0.0118(10)
C7 0.0176(9) 0.0082(8) 0.0145(9) -0.0032(7) -0.0016(7) -0.0026(7)
C8 0.0138(8) 0.0149(8) 0.0129(8) -0.0031(7) -0.0015(7) -0.0063(7)
C1 0.0201(9) 0.0151(9) 0.0145(9) -0.0065(7) 0.0054(7) -0.0079(7)
C2 0.0192(9) 0.0198(9) 0.0113(9) -0.0046(7) 0.0014(7) -0.0080(8)
C3 0.0139(9) 0.0169(9) 0.0182(9) -0.0039(7) 0.0028(7) -0.0053(7)
C4 0.0149(9) 0.0133(8) 0.0183(9) -0.0022(7) 0.0023(7) -0.0024(7)
C5 0.0210(9) 0.0133(8) 0.0161(9) -0.0053(7) 0.0068(7) -0.0105(7)
C6 0.0218(10) 0.0187(9) 0.0200(10) -0.0096(8) 0.0071(8) -0.0133(8)
C17 0.0193(9) 0.0119(8) 0.0195(9) -0.0074(7) 0.0027(7) -0.0061(7)
C18 0.0316(12) 0.0188(10) 0.0238(11) -0.0059(8) -0.0052(9) -0.0127(9)
C19 0.0347(12) 0.0175(10) 0.0265(11) -0.0002(9) -0.0075(9) -0.0112(9)
C20 0.0229(10) 0.0154(9) 0.0321(12) -0.0093(8) 0.0037(9) -0.0092(8)
C21 0.0200(10) 0.0220(10) 0.0307(11) -0.0161(9) 0.0043(8) -0.0108(8)
C22 0.0181(9) 0.0194(9) 0.0203(10) -0.0101(8) 0.0023(8) -0.0070(8)
C24 0.0375(13) 0.0173(10) 0.0455(15) -0.0078(10) -0.0006(11) -0.0144(10)
C9 0.0155(9) 0.0192(9) 0.0201(10) -0.0036(8) -0.0009(7) -0.0081(8)
C12 0.0157(9) 0.0258(11) 0.0231(10) -0.0042(9) -0.0011(8) -0.0050(8)
C11 0.0194(10) 0.0294(11) 0.0226(11) -0.0007(9) 0.0023(8) -0.0111(9)
C10 0.0280(12) 0.0243(11) 0.0380(13) -0.0116(10) 0.0044(10) -0.0157(9)
C13 0.0186(9) 0.0163(9) 0.0174(9) -0.0018(7) 0.0021(7) -0.0084(7)
C16 0.0234(10) 0.0231(10) 0.0223(10) -0.0041(8) 0.0084(8) -0.0081(9)
C15 0.0273(12) 0.0325(12) 0.0363(13) -0.0158(10) 0.0044(10) -0.0158(10)
C14 0.0239(11) 0.0236(11) 0.0192(10) 0.0041(9) 0.0026(9) -0.0074(9)
C25 0.0305(12) 0.0251(11) 0.0383(14) -0.0136(10) 0.0023(10) -0.0067(10)
C26 0.0279(12) 0.0451(15) 0.0302(13) -0.0162(11) -0.0008(10) -0.0122(11)
C28 0.0494(17) 0.072(2) 0.0315(14) -0.0256(14) 0.0195(13) -0.0298(16)
C27 0.0217(11) 0.0543(16) 0.0476(16) -0.0309(14) 0.0053(11) -0.0145(11)
C29 0.0401(15) 0.0215(11) 0.0494(16) -0.0150(11) 0.0061(12) -0.0016(10)
C30 0.0307(12) 0.0280(12) 0.0429(15) -0.0178(11) -0.0034(11) -0.0042(10)
C31 0.0632(19) 0.0605(19) 0.0263(13) -0.0229(13) 0.0131(13) -0.0295(16)
C32 0.0364(14) 0.0369(14) 0.0416(15) -0.0136(12) -0.0038(11) -0.0152(11)

loop_
_atom_type_symbol
_atom_type_description
_atom_type_scat_dispersion_real
_atom_type_scat_dispersion_imag
_atom_type_scat_source
C C 0.0033 0.0016 'International Tables Vol C Tables 4.2.6.8 and 6.1.1.4'
H H 0.0000 0.0000 'International Tables Vol C Tables 4.2.6.8 and 6.1.1.4'
Co Co 0.3494 0.9721 'International Tables Vol C Tables 4.2.6.8 and 6.1.1.4'
K K 0.2009 0.2494 'International Tables Vol C Tables 4.2.6.8 and 6.1.1.4'
N N 0.0061 0.0033 'International Tables Vol C Tables 4.2.6.8 and 6.1.1.4'
O O 0.0106 0.0060 'International Tables Vol C Tables 4.2.6.8 and 6.1.1.4'
S S 0.1246 0.1234 'International Tables Vol C Tables 4.2.6.8 and 6.1.1.4'

loop_
_geom_angle_atom_site_label_1
_geom_angle_atom_site_label_2
_geom_angle_atom_site_label_3
_geom_angle
_geom_angle_site_symmetry_1
_geom_angle_site_symmetry_3
O1 Co1 N2 102.65(6) . .
O1 Co1 N4 98.28(6) . .
N2 Co1 N4 117.79(7) . .
O1 Co1 N3 98.51(6) . .
N2 Co1 N3 108.69(6) . .
N4 Co1 N3 125.08(6) . .
O1 Co1 N1 176.40(6) . .
N2 Co1 N1 80.74(6) . .
N4 Co1 N1 81.04(6) . .
N3 Co1 N1 79.12(6) . .
O1 Co1 K2 60.85(4) . 2_766
N2 Co1 K2 65.13(5) . 2_766
N4 Co1 K2 158.07(5) . 2_766
N3 Co1 K2 68.64(5) . 2_766
N1 Co1 K2 120.22(4) . 2_766
O1 Co1 K1 52.87(4) . 2_675
N2 Co1 K1 155.45(5) . 2_675
N4 Co1 K1 69.90(5) . 2_675
N3 Co1 K1 80.07(4) . 2_675
N1 Co1 K1 123.78(4) . 2_675
K2 Co1 K1 98.979(11) 2_766 2_675
O4 K1 O7 89.73(5) . .
O4 K1 O3 107.44(4) . 2_675
O7 K1 O3 112.02(5) . 2_675
O4 K1 N5 105.62(4) . 2_675
O7 K1 N5 105.70(5) . 2_675
O3 K1 N5 129.08(4) 2_675 2_675
O4 K1 O1 159.81(4) . 2_675
O7 K1 O1 99.83(5) . 2_675
O3 K1 O1 85.54(4) 2_675 2_675
N5 K1 O1 54.74(4) 2_675 2_675
O4 K1 S1 129.76(3) . 2_675
O7 K1 S1 111.20(4) . 2_675
O3 K1 S1 22.70(3) 2_675 2_675
N5 K1 S1 111.09(3) 2_675 2_675
O1 K1 S1 62.98(3) 2_675 2_675
O4 K1 Co1 136.90(3) . 2_675
O7 K1 Co1 131.77(4) . 2_675
O3 K1 Co1 71.34(3) 2_675 2_675
N5 K1 Co1 58.05(3) 2_675 2_675
O1 K1 Co1 32.23(3) 2_675 2_675
S1 K1 Co1 53.749(10) 2_675 2_675
O4 K1 H14A 54.6(6) . .
O7 K1 H14A 135.5(6) . .
O3 K1 H14A 64.2(6) 2_675 .
N5 K1 H14A 108.9(6) 2_675 .
O1 K1 H14A 122.9(6) 2_675 .
S1 K1 H14A 81.3(6) 2_675 .
Co1 K1 H14A 90.8(6) 2_675 .
O5 K2 O6 98.83(5) . .
O5 K2 O2 118.67(5) . 2_766
O6 K2 O2 89.21(5) . 2_766
O5 K2 O1 177.57(4) . 2_766
O6 K2 O1 83.55(5) . 2_766
O2 K2 O1 61.65(4) 2_766 2_766
O5 K2 N6 122.92(5) . 2_766
O6 K2 N6 84.52(5) . 2_766
O2 K2 N6 118.34(5) 2_766 2_766
O1 K2 N6 56.68(4) 2_766 2_766
O5 K2 N2 115.96(4) . 2_766
O6 K2 N2 127.35(5) . 2_766
O2 K2 N2 105.16(4) 2_766 2_766
O1 K2 N2 61.94(4) 2_766 2_766
N6 K2 N2 43.84(4) 2_766 2_766
O5 K2 C7 109.30(5) . 2_766
O6 K2 C7 108.76(5) . 2_766
O2 K2 C7 125.17(5) 2_766 2_766
O1 K2 C7 69.34(4) 2_766 2_766
N6 K2 C7 25.67(5) 2_766 2_766
N2 K2 C7 24.68(4) 2_766 2_766
O5 K2 N3 117.98(4) . 2_766
O6 K2 N3 131.74(5) . 2_766
O2 K2 N3 46.91(4) 2_766 2_766
O1 K2 N3 60.27(4) 2_766 2_766
N6 K2 N3 98.63(4) 2_766 2_766
N2 K2 N3 64.01(4) 2_766 2_766
C7 K2 N3 88.38(5) 2_766 2_766
O5 K2 Co1 141.60(4) . 2_766
O6 K2 Co1 119.24(4) . 2_766
O2 K2 Co1 69.85(3) 2_766 2_766
O1 K2 Co1 35.97(3) 2_766 2_766
N6 K2 Co1 61.02(3) 2_766 2_766
N2 K2 Co1 35.97(3) 2_766 2_766
C7 K2 Co1 56.00(3) 2_766 2_766
N3 K2 Co1 37.76(3) 2_766 2_766
O5 K2 S1 116.71(3) . 2_766
O6 K2 S1 110.62(4) . 2_766
O2 K2 S1 21.78(3) 2_766 2_766
O1 K2 S1 62.58(3) 2_766 2_766
N6 K2 S1 114.82(3) 2_766 2_766
N2 K2 S1 88.43(3) 2_766 2_766
C7 K2 S1 111.73(4) 2_766 2_766
N3 K2 S1 25.93(3) 2_766 2_766
Co1 K2 S1 56.418(11) 2_766 2_766
O5 K2 K2 58.95(3) . 2_766
O6 K2 K2 111.59(4) . 2_766
O2 K2 K2 159.17(4) 2_766 2_766
O1 K2 K2 119.78(3) 2_766 2_766
N6 K2 K2 66.92(3) 2_766 2_766
N2 K2 K2 63.54(3) 2_766 2_766
C7 K2 K2 50.46(3) 2_766 2_766
N3 K2 K2 113.80(3) 2_766 2_766
Co1 K2 K2 99.251(14) 2_766 2_766
S1 K2 K2 137.684(18) 2_766 2_766
O3 S1 O2 114.00(9) . .
O3 S1 N3 114.57(9) . .
O2 S1 N3 108.47(9) . .
O3 S1 C17 105.65(9) . .
O2 S1 C17 106.22(9) . .
N3 S1 C17 107.37(9) . .
O3 S1 K1 47.68(6) . 2_675
O2 S1 K1 82.17(6) . 2_675
N3 S1 K1 94.88(6) . 2_675
C17 S1 K1 151.67(7) . 2_675
O3 S1 K2 146.67(6) . 2_766
O2 S1 K2 44.18(6) . 2_766
N3 S1 K2 66.73(6) . 2_766
C17 S1 K2 105.28(7) . 2_766
K1 S1 K2 99.452(15) 2_675 2_766
Co1 O1 K2 83.17(4) . 2_766
Co1 O1 K1 94.90(5) . 2_675
K2 O1 K1 130.51(5) 2_766 2_675
Co1 O1 H1 122(2) . .
K2 O1 H1 64(2) 2_766 .
K1 O1 H1 75(2) 2_675 .
S1 O2 K2 114.04(8) . 2_766
S1 O3 K1 109.62(7) . 2_675
C8 O4 K1 125.07(12) . .
C7 O5 K2 130.21(12) . .
C25 O6 K2 142.29(16) . .
C29 O7 K1 141.84(17) . .
C5 N1 C1 111.22(14) . .
C5 N1 C3 111.54(15) . .
C1 N1 C3 112.58(15) . .
C5 N1 Co1 108.98(11) . .
C1 N1 Co1 106.08(11) . .
C3 N1 Co1 106.09(11) . .
C7 N2 C2 114.53(15) . .
C7 N2 Co1 130.56(13) . .
C2 N2 Co1 114.69(12) . .
C7 N2 K2 78.17(10) . 2_766
C2 N2 K2 123.61(11) . 2_766
Co1 N2 K2 78.90(5) . 2_766
C6 N3 S1 112.66(13) . .
C6 N3 Co1 109.27(11) . .
S1 N3 Co1 123.51(9) . .
C6 N3 K2 149.93(12) . 2_766
S1 N3 K2 87.35(7) . 2_766
Co1 N3 K2 73.60(4) . 2_766
C8 N4 C4 112.48(15) . .
C8 N4 Co1 130.14(13) . .
C4 N4 Co1 114.43(11) . .
C8 N5 C13 124.08(16) . .
C8 N5 K1 106.42(11) . 2_675
C13 N5 K1 119.87(12) . 2_675
C8 N5 H5 112.7(16) . .
C13 N5 H5 113.4(16) . .
K1 N5 H5 66.4(16) 2_675 .
C7 N6 C9 124.28(17) . .
C7 N6 K2 83.35(10) . 2_766
C9 N6 K2 122.81(12) . 2_766
C7 N6 H6 118.8(17) . .
C9 N6 H6 116.1(17) . .
K2 N6 H6 72.5(16) 2_766 .
C25 N7 C28 123.9(2) . .
C25 N7 C27 117.4(2) . .
C28 N7 C27 118.0(2) . .
C29 N8 C31 124.1(3) . .
C29 N8 C32 118.1(2) . .
C31 N8 C32 117.7(2) . .
O5 C7 N2 125.10(18) . .
O5 C7 N6 119.72(17) . .
N2 C7 N6 115.15(16) . .
O5 C7 K2 118.94(12) . 2_766
N2 C7 K2 77.15(10) . 2_766
N6 C7 K2 70.98(10) . 2_766
O4 C8 N4 124.08(17) . .
O4 C8 N5 120.55(17) . .
N4 C8 N5 115.30(16) . .
N1 C1 C2 110.32(15) . .
N1 C1 H1A 109.6 . .
C2 C1 H1A 109.6 . .
N1 C1 H1B 109.6 . .
C2 C1 H1B 109.6 . .
H1A C1 H1B 108.1 . .
N2 C2 C1 108.97(15) . .
N2 C2 H2A 109.9 . .
C1 C2 H2A 109.9 . .
N2 C2 H2B 109.9 . .
C1 C2 H2B 109.9 . .
H2A C2 H2B 108.3 . .
N1 C3 C4 110.84(15) . .
N1 C3 H3A 109.5 . .
C4 C3 H3A 109.5 . .
N1 C3 H3B 109.5 . .
C4 C3 H3B 109.5 . .
H3A C3 H3B 108.1 . .
N4 C4 C3 109.73(15) . .
N4 C4 H4A 109.7 . .
C3 C4 H4A 109.7 . .
N4 C4 H4B 109.7 . .
C3 C4 H4B 109.7 . .
H4A C4 H4B 108.2 . .
N1 C5 C6 110.09(15) . .
N1 C5 H5A 109.6 . .
C6 C5 H5A 109.6 . .
N1 C5 H5B 109.6 . .
C6 C5 H5B 109.6 . .
H5A C5 H5B 108.2 . .
N3 C6 C5 107.37(15) . .
N3 C6 H6A 110.2 . .
C5 C6 H6A 110.2 . .
N3 C6 H6B 110.2 . .
C5 C6 H6B 110.2 . .
H6A C6 H6B 108.5 . .
C22 C17 C18 119.93(18) . .
C22 C17 S1 120.69(15) . .
C18 C17 S1 119.35(15) . .
C19 C18 C17 119.94(19) . .
C19 C18 H18 120.0 . .
C17 C18 H18 120.0 . .
C18 C19 C20 121.0(2) . .
C18 C19 H19 119.5 . .
C20 C19 H19 119.5 . .
C21 C20 C19 118.51(19) . .
C21 C20 C24 120.9(2) . .
C19 C20 C24 120.6(2) . .
C20 C21 C22 120.97(19) . .
C20 C21 H21 119.5 . .
C22 C21 H21 119.5 . .
C17 C22 C21 119.67(19) . .
C17 C22 H22 120.2 . .
C21 C22 H22 120.2 . .
C20 C24 H24A 109.5 . .
C20 C24 H24B 109.5 . .
H24A C24 H24B 109.5 . .
C20 C24 H24C 109.5 . .
H24A C24 H24C 109.5 . .
H24B C24 H24C 109.5 . .
N6 C9 C11 106.11(16) . .
N6 C9 C10 111.62(17) . .
C11 C9 C10 109.22(18) . .
N6 C9 C12 110.69(16) . .
C11 C9 C12 108.45(17) . .
C10 C9 C12 110.60(18) . .
C9 C12 H12A 109.5 . .
C9 C12 H12B 109.5 . .
H12A C12 H12B 109.5 . .
C9 C12 H12C 109.5 . .
H12A C12 H12C 109.5 . .
H12B C12 H12C 109.5 . .
C9 C11 H11A 109.5 . .
C9 C11 H11B 109.5 . .
H11A C11 H11B 109.5 . .
C9 C11 H11C 109.5 . .
H11A C11 H11C 109.5 . .
H11B C11 H11C 109.5 . .
C9 C10 H10A 109.5 . .
C9 C10 H10B 109.5 . .
H10A C10 H10B 109.5 . .
C9 C10 H10C 109.5 . .
H10A C10 H10C 109.5 . .
H10B C10 H10C 109.5 . .
N5 C13 C14 111.60(17) . .
N5 C13 C16 105.08(16) . .
C14 C13 C16 109.33(18) . .
N5 C13 C15 111.83(17) . .
C14 C13 C15 109.38(18) . .
C16 C13 C15 109.51(18) . .
C13 C16 H16A 109.5 . .
C13 C16 H16B 109.5 . .
H16A C16 H16B 109.5 . .
C13 C16 H16C 109.5 . .
H16A C16 H16C 109.5 . .
H16B C16 H16C 109.5 . .
C13 C15 H15A 109.5 . .
C13 C15 H15B 109.5 . .
H15A C15 H15B 109.5 . .
C13 C15 H15C 109.5 . .
H15A C15 H15C 109.5 . .
H15B C15 H15C 109.5 . .
C13 C14 H14A 111.1(16) . .
C13 C14 H14B 111.5(17) . .
H14A C14 H14B 111(2) . .
C13 C14 H14C 110.8(18) . .
H14A C14 H14C 105(2) . .
H14B C14 H14C 108(2) . .
O6 C25 N7 119.5(2) . .
O6 C25 C26 121.7(2) . .
N7 C25 C26 118.7(2) . .
C25 C26 H26A 109.5 . .
C25 C26 H26B 109.5 . .
H26A C26 H26B 109.5 . .
C25 C26 H26C 109.5 . .
H26A C26 H26C 109.5 . .
H26B C26 H26C 109.5 . .
N7 C28 H28A 109.5 . .
N7 C28 H28B 109.5 . .
H28A C28 H28B 109.5 . .
N7 C28 H28C 109.5 . .
H28A C28 H28C 109.5 . .
H28B C28 H28C 109.5 . .
N7 C27 H27A 109.5 . .
N7 C27 H27B 109.5 . .
H27A C27 H27B 109.5 . .
N7 C27 H27C 109.5 . .
H27A C27 H27C 109.5 . .
H27B C27 H27C 109.5 . .
O7 C29 N8 121.3(3) . .
O7 C29 C30 121.5(3) . .
N8 C29 C30 117.1(3) . .
C29 C30 H30A 109.5 . .
C29 C30 H30B 109.5 . .
H30A C30 H30B 109.5 . .
C29 C30 H30C 109.5 . .
H30A C30 H30C 109.5 . .
H30B C30 H30C 109.5 . .
N8 C31 H31A 109.5 . .
N8 C31 H31B 109.5 . .
H31A C31 H31B 109.5 . .
N8 C31 H31C 109.5 . .
H31A C31 H31C 109.5 . .
H31B C31 H31C 109.5 . .
N8 C32 H32A 109.5 . .
N8 C32 H32B 109.5 . .
H32A C32 H32B 109.5 . .
N8 C32 H32C 109.5 . .
H32A C32 H32C 109.5 . .
H32B C32 H32C 109.5 . .

loop_
_geom_bond_atom_site_label_1
_geom_bond_atom_site_label_2
_geom_bond_distance
_geom_bond_site_symmetry_2
Co1 O1 2.0153(14) .
Co1 N2 2.0391(16) .
Co1 N4 2.0488(15) .
Co1 N3 2.1745(16) .
Co1 N1 2.2133(16) .
Co1 K2 3.4065(5) 2_766
Co1 K1 3.7645(5) 2_675
K1 O4 2.6171(14) .
K1 O7 2.6382(17) .
K1 O3 2.7913(15) 2_675
K1 N5 2.9491(17) 2_675
K1 O1 3.0121(15) 2_675
K1 S1 3.5559(6) 2_675
K1 Co1 3.7645(5) 2_675
K1 H14A 2.83(3) .
K2 O5 2.5920(14) .
K2 O6 2.5941(16) .
K2 O2 2.7445(15) 2_766
K2 O1 2.9964(14) 2_766
K2 N6 3.0092(18) 2_766
K2 N2 3.1494(16) 2_766
K2 C7 3.1617(18) 2_766
K2 N3 3.3072(17) 2_766
K2 Co1 3.4065(5) 2_766
K2 S1 3.5963(6) 2_766
K2 K2 4.5811(9) 2_766
S1 O3 1.4570(15) .
S1 O2 1.4609(15) .
S1 N3 1.5739(16) .
S1 C17 1.7824(19) .
S1 K1 3.5560(6) 2_675
S1 K2 3.5963(7) 2_766
O1 K2 2.9964(14) 2_766
O1 K1 3.0122(15) 2_675
O1 H1 0.782(17) .
O2 K2 2.7445(15) 2_766
O3 K1 2.7913(15) 2_675
O4 C8 1.263(2) .
O5 C7 1.263(2) .
O6 C25 1.261(3) .
O7 C29 1.272(3) .
N1 C5 1.470(2) .
N1 C1 1.474(2) .
N1 C3 1.479(2) .
N2 C7 1.349(2) .
N2 C2 1.465(2) .
N2 K2 3.1494(16) 2_766
N3 C6 1.482(2) .
N3 K2 3.3072(17) 2_766
N4 C8 1.355(2) .
N4 C4 1.463(2) .
N5 C8 1.386(2) .
N5 C13 1.476(2) .
N5 K1 2.9490(17) 2_675
N5 H5 0.860(16) .
N6 C7 1.379(2) .
N6 C9 1.469(2) .
N6 K2 3.0092(18) 2_766
N6 H6 0.881(16) .
N7 C25 1.326(3) .
N7 C28 1.451(3) .
N7 C27 1.479(3) .
N8 C29 1.308(4) .
N8 C31 1.449(3) .
N8 C32 1.485(3) .
C7 K2 3.1617(18) 2_766
C1 C2 1.522(3) .
C1 H1A 0.9900 .
C1 H1B 0.9900 .
C2 H2A 0.9900 .
C2 H2B 0.9900 .
C3 C4 1.522(3) .
C3 H3A 0.9900 .
C3 H3B 0.9900 .
C4 H4A 0.9900 .
C4 H4B 0.9900 .
C5 C6 1.520(3) .
C5 H5A 0.9900 .
C5 H5B 0.9900 .
C6 H6A 0.9900 .
C6 H6B 0.9900 .
C17 C22 1.387(3) .
C17 C18 1.389(3) .
C18 C19 1.388(3) .
C18 H18 0.9500 .
C19 C20 1.396(3) .
C19 H19 0.9500 .
C20 C21 1.388(3) .
C20 C24 1.512(3) .
C21 C22 1.398(3) .
C21 H21 0.9500 .
C22 H22 0.9500 .
C24 H24A 0.9800 .
C24 H24B 0.9800 .
C24 H24C 0.9800 .
C9 C11 1.529(3) .
C9 C10 1.532(3) .
C9 C12 1.532(3) .
C12 H12A 0.9800 .
C12 H12B 0.9800 .
C12 H12C 0.9800 .
C11 H11A 0.9800 .
C11 H11B 0.9800 .
C11 H11C 0.9800 .
C10 H10A 0.9800 .
C10 H10B 0.9800 .
C10 H10C 0.9800 .
C13 C14 1.531(3) .
C13 C16 1.533(3) .
C13 C15 1.535(3) .
C16 H16A 0.9800 .
C16 H16B 0.9800 .
C16 H16C 0.9800 .
C15 H15A 0.9800 .
C15 H15B 0.9800 .
C15 H15C 0.9800 .
C14 H14A 1.03(3) .
C14 H14B 0.96(3) .
C14 H14C 0.96(3) .
C25 C26 1.501(3) .
C26 H26A 0.9800 .
C26 H26B 0.9800 .
C26 H26C 0.9800 .
C28 H28A 0.9800 .
C28 H28B 0.9800 .
C28 H28C 0.9800 .
C27 H27A 0.9800 .
C27 H27B 0.9800 .
C27 H27C 0.9800 .
C29 C30 1.531(4) .
C30 H30A 0.9800 .
C30 H30B 0.9800 .
C30 H30C 0.9800 .
C31 H31A 0.9800 .
C31 H31B 0.9800 .
C31 H31C 0.9800 .
C32 H32A 0.9800 .
C32 H32B 0.9800 .
C32 H32C 0.9800 .

loop_
_geom_hbond_atom_site_label_D
_geom_hbond_atom_site_label_H
_geom_hbond_atom_site_label_A
_geom_hbond_distance_DH
_geom_hbond_distance_HA
_geom_hbond_distance_DA
_geom_hbond_angle_DHA
O1 H1 O2 0.782(17) 2.32(2) 2.9500(19) 138(3)
N5 H5 O1 0.860(16) 1.895(17) 2.741(2) 168(2)
N6 H6 O1 0.881(16) 2.009(18) 2.851(2) 159(2)

loop_
_geom_torsion_atom_site_label_1
_geom_torsion_atom_site_label_2
_geom_torsion_atom_site_label_3
_geom_torsion_atom_site_label_4
_geom_torsion
_geom_torsion_site_symmetry_1
_geom_torsion_site_symmetry_4
O3 S1 O2 K2 148.67(8) . 2_766
N3 S1 O2 K2 19.73(10) . 2_766
C17 S1 O2 K2 -95.41(9) . 2_766
K1 S1 O2 K2 112.29(6) 2_675 2_766
O2 S1 O3 K1 -52.62(10) . 2_675
N3 S1 O3 K1 73.16(10) . 2_675
C17 S1 O3 K1 -168.87(8) . 2_675
K2 S1 O3 K1 -11.35(15) 2_766 2_675
O3 S1 N3 C6 59.69(15) . .
O2 S1 N3 C6 -171.69(13) . .
C17 S1 N3 C6 -57.29(15) . .
K1 S1 N3 C6 104.95(13) 2_675 .
K2 S1 N3 C6 -156.85(14) 2_766 .
O3 S1 N3 Co1 -75.16(12) . .
O2 S1 N3 Co1 53.46(13) . .
C17 S1 N3 Co1 167.85(10) . .
K1 S1 N3 Co1 -29.90(10) 2_675 .
K2 S1 N3 Co1 68.30(9) 2_766 .
O3 S1 N3 K2 -143.46(7) . 2_766
O2 S1 N3 K2 -14.84(8) . 2_766
C17 S1 N3 K2 99.55(8) . 2_766
K1 S1 N3 K2 -98.20(3) 2_675 2_766
K2 O5 C7 N2 78.6(2) . .
K2 O5 C7 N6 -99.40(19) . .
K2 O5 C7 K2 -15.9(2) . 2_766
C2 N2 C7 O5 5.2(3) . .
Co1 N2 C7 O5 179.48(13) . .
K2 N2 C7 O5 -116.50(18) 2_766 .
C2 N2 C7 N6 -176.72(16) . .
Co1 N2 C7 N6 -2.5(2) . .
K2 N2 C7 N6 61.55(14) 2_766 .
C2 N2 C7 K2 121.74(14) . 2_766
Co1 N2 C7 K2 -64.01(13) . 2_766
C9 N6 C7 O5 -12.4(3) . .
K2 N6 C7 O5 113.11(16) 2_766 .
C9 N6 C7 N2 169.44(17) . .
K2 N6 C7 N2 -65.05(14) 2_766 .
C9 N6 C7 K2 -125.51(18) . 2_766
K1 O4 C8 N4 -97.9(2) . .
K1 O4 C8 N5 78.9(2) . .
C4 N4 C8 O4 0.2(3) . .
Co1 N4 C8 O4 -158.96(14) . .
C4 N4 C8 N5 -176.79(16) . .
Co1 N4 C8 N5 24.1(2) . .
C13 N5 C8 O4 20.6(3) . .
K1 N5 C8 O4 -125.09(15) 2_675 .
C13 N5 C8 N4 -162.27(17) . .
K1 N5 C8 N4 52.01(17) 2_675 .
C5 N1 C1 C2 77.64(19) . .
C3 N1 C1 C2 -156.34(15) . .
Co1 N1 C1 C2 -40.72(16) . .
C7 N2 C2 C1 143.37(16) . .
Co1 N2 C2 C1 -31.83(18) . .
K2 N2 C2 C1 -124.76(13) 2_766 .
N1 C1 C2 N2 48.7(2) . .
C5 N1 C3 C4 -158.12(16) . .
C1 N1 C3 C4 76.0(2) . .
Co1 N1 C3 C4 -39.58(17) . .
C8 N4 C4 C3 167.00(16) . .
Co1 N4 C4 C3 -30.4(2) . .
N1 C3 C4 N4 47.2(2) . .
C1 N1 C5 C6 -154.41(16) . .
C3 N1 C5 C6 79.00(19) . .
Co1 N1 C5 C6 -37.80(18) . .
S1 N3 C6 C5 173.34(13) . .
Co1 N3 C6 C5 -45.43(17) . .
K2 N3 C6 C5 45.0(3) 2_766 .
N1 C5 C6 N3 56.1(2) . .
O3 S1 C17 C22 10.27(19) . .
O2 S1 C17 C22 -111.16(17) . .
N3 S1 C17 C22 132.95(16) . .
K1 S1 C17 C22 -7.2(3) 2_675 .
K2 S1 C17 C22 -157.16(15) 2_766 .
O3 S1 C17 C18 -171.60(17) . .
O2 S1 C17 C18 66.97(19) . .
N3 S1 C17 C18 -48.92(19) . .
K1 S1 C17 C18 170.90(12) 2_675 .
K2 S1 C17 C18 20.98(18) 2_766 .
C22 C17 C18 C19 0.9(3) . .
S1 C17 C18 C19 -177.29(18) . .
C17 C18 C19 C20 -0.7(4) . .
C18 C19 C20 C21 -0.1(3) . .
C18 C19 C20 C24 -179.0(2) . .
C19 C20 C21 C22 0.7(3) . .
C24 C20 C21 C22 179.6(2) . .
C18 C17 C22 C21 -0.2(3) . .
S1 C17 C22 C21 177.87(15) . .
C20 C21 C22 C17 -0.6(3) . .
C7 N6 C9 C11 -172.47(18) . .
K2 N6 C9 C11 81.69(17) 2_766 .
C7 N6 C9 C10 -53.6(3) . .
K2 N6 C9 C10 -159.42(13) 2_766 .
C7 N6 C9 C12 70.1(2) . .
K2 N6 C9 C12 -35.8(2) 2_766 .
C8 N5 C13 C14 -65.1(2) . .
K1 N5 C13 C14 76.30(19) 2_675 .
C8 N5 C13 C16 176.46(17) . .
K1 N5 C13 C16 -42.09(19) 2_675 .
C8 N5 C13 C15 57.7(2) . .
K1 N5 C13 C15 -160.81(13) 2_675 .
K2 O6 C25 N7 -171.72(17) . .
K2 O6 C25 C26 7.5(4) . .
C28 N7 C25 O6 -172.4(2) . .
C27 N7 C25 O6 -2.4(3) . .
C28 N7 C25 C26 8.3(4) . .
C27 N7 C25 C26 178.4(2) . .
K1 O7 C29 N8 -149.3(2) . .
K1 O7 C29 C30 31.2(4) . .
C31 N8 C29 O7 -175.7(2) . .
C32 N8 C29 O7 0.7(4) . .
C31 N8 C29 C30 3.8(4) . .
C32 N8 C29 C30 -179.8(2) . .
